data_1576264
loop_
_publ_author_name
'Zou, Bo'
'Chen, Xiaolin'
'Liu, Haoran'
'Wen, Sijie'
'Huang, Jieqing'
'Wei, Hengshan'
'Huang, Jinqing'
'Gu, Yu-Cheng'
'Xu, Bingjia'
'Fan, Jun'
'Jiang, Hua-Wei'

_publ_section_title
;
 Macrocyclic Geminal Diols: Synthesis, Structures, Stability and
 Photophysical Properties
;
_journal_name_full 'Chemical Science'
_journal_paper_doi 10.1039/D5SC08216A
_journal_year 2025
_chemical_formula_moiety 'C46 H44 O4'
_chemical_formula_sum 'C46 H44 O4'
_chemical_formula_weight 660.81
_chemical_name_common 2ketals-[1,1][3]PCP
_space_group_crystal_system monoclinic
_space_group_IT_number 14
_space_group_name_Hall '-P 2ybc'
_space_group_name_H-M_alt 'P 1 21/c 1'
_atom_sites_solution_hydrogens geom
_atom_sites_solution_primary dual
_audit_creation_date 2023-01-03
_audit_creation_method
;
Olex2 1.5
(compiled 2022.04.07 svn.rca3783a0 for OlexSys, GUI svn.r6498)
;
_audit_update_record
;
2025-08-11 deposited with the CCDC.	2025-11-12 downloaded from the CCDC.
;
_cell_angle_alpha 90
_cell_angle_beta 106.6800(10)
_cell_angle_gamma 90
_cell_formula_units_Z 2
_cell_length_a 11.3613(3)
_cell_length_b 9.1856(3)
_cell_length_c 18.8517(5)
_cell_measurement_reflns_used 9017
_cell_measurement_temperature 298.15
_cell_measurement_theta_max 60.64
_cell_measurement_theta_min 3.53
_cell_volume 1884.59(9)
_computing_cell_refinement 'SAINT V8.40B (?, 2016)'
_computing_data_reduction 'SAINT V8.40B (?, 2016)'
_computing_molecular_graphics 'Olex2 1.5 (Dolomanov et al., 2009)'
_computing_publication_material 'Olex2 1.5 (Dolomanov et al., 2009)'
_computing_structure_refinement 'SHELXL 2018/3 (Sheldrick, 2015)'
_computing_structure_solution 'SHELXT 2018/2 (Sheldrick, 2018)'
_diffrn_ambient_temperature 298.15
_diffrn_measured_fraction_theta_full 0.989
_diffrn_measured_fraction_theta_max 0.988
_diffrn_measurement_device_type 'Bruker APEX-II CCD'
_diffrn_measurement_method '\f and \w scans'
_diffrn_radiation_monochromator graphite
_diffrn_radiation_type MoK\a
_diffrn_radiation_wavelength 0.71073
_diffrn_reflns_av_R_equivalents 0.0527
_diffrn_reflns_av_unetI/netI 0.0405
_diffrn_reflns_Laue_measured_fraction_full 0.989
_diffrn_reflns_Laue_measured_fraction_max 0.988
_diffrn_reflns_limit_h_max 14
_diffrn_reflns_limit_h_min -14
_diffrn_reflns_limit_k_max 11
_diffrn_reflns_limit_k_min -7
_diffrn_reflns_limit_l_max 20
_diffrn_reflns_limit_l_min -24
_diffrn_reflns_number 15481
_diffrn_reflns_point_group_measured_fraction_full 0.989
_diffrn_reflns_point_group_measured_fraction_max 0.988
_diffrn_reflns_theta_full 25.242
_diffrn_reflns_theta_max 27.524
_diffrn_reflns_theta_min 1.871
_diffrn_source_current 1.4
_diffrn_source_power 0.07
_diffrn_source_voltage 50.0
_diffrn_standards_number 0
_exptl_absorpt_coefficient_mu 0.073
_exptl_absorpt_correction_T_max 0.7519
_exptl_absorpt_correction_T_min 0.6106
_exptl_absorpt_correction_type multi-scan
_exptl_absorpt_process_details
;
SADABS-2016/2 (Bruker,2016/2) was used for absorption correction.
wR2(int) was 0.1403 before and 0.0562 after correction.
The Ratio of minimum to maximum transmission is 0.8121.
The \l/2 correction factor is Not present.
;
_exptl_crystal_colour colourless
_exptl_crystal_colour_primary colourless
_exptl_crystal_density_diffrn 1.164
_exptl_crystal_description block
_exptl_crystal_F_000 704
_exptl_crystal_size_max 0.11
_exptl_crystal_size_mid 0.11
_exptl_crystal_size_min 0.1
_refine_diff_density_max 0.250
_refine_diff_density_min -0.188
_refine_diff_density_rms 0.040
_refine_ls_extinction_method none
_refine_ls_goodness_of_fit_ref 1.090
_refine_ls_hydrogen_treatment constr
_refine_ls_matrix_type full
_refine_ls_number_parameters 228
_refine_ls_number_reflns 4278
_refine_ls_number_restraints 0
_refine_ls_restrained_S_all 1.090
_refine_ls_R_factor_all 0.0514
_refine_ls_R_factor_gt 0.0422
_refine_ls_shift/su_max 0.001
_refine_ls_shift/su_mean 0.000
_refine_ls_structure_factor_coef Fsqd
_refine_ls_weighting_details 'w=1/[\s^2^(Fo^2^)+(0.0535P)^2^+0.4089P] where P=(Fo^2^+2Fc^2^)/3'
_refine_ls_weighting_scheme calc
_refine_ls_wR_factor_gt 0.1136
_refine_ls_wR_factor_ref 0.1198
_reflns_Friedel_coverage 0.000
_reflns_number_gt 3636
_reflns_number_total 4278
_reflns_threshold_expression 'I > 2\s(I)'
_cod_data_source_file d5sc08216a2.cif
_cod_data_source_block 1_CCDC1
_cod_database_code 1576264
_shelx_shelxl_version_number 2018/3
_shelx_space_group_comment
;
The symmetry employed for this shelxl refinement is uniquely defined
by the following loop, which should always be used as a source of
symmetry information in preference to the above space-group names.
They are only intended as comments.
;
_shelx_estimated_absorpt_t_max 0.993
_shelx_estimated_absorpt_t_min 0.992
_olex2_refinement_description
;
1. Fixed Uiso
 At 1.2 times of:
  All C(H) groups, All C(H,H) groups
 At 1.5 times of:
  All C(H,H,H) groups
2.a Secondary CH2 refined with riding coordinates:
 C20(H20A,H20B), C22(H22A,H22B)
2.b Aromatic/amide H refined with riding coordinates:
 C3(H3), C4(H4), C5(H5), C6(H6), C9(H9), C10(H10), C11(H11), C12(H12),
 C15(H15), C16(H16), C17(H17), C18(H18)
2.c Idealised Me refined as rotating group:
 C21(H21A,H21B,H21C), C23(H23A,H23B,H23C)
;
_olex2_submission_special_instructions 'No special instructions were received'

loop_
_space_group_symop_operation_xyz
'x, y, z'
'-x, y+1/2, -z+1/2'
'-x, -y, -z'
'x, -y-1/2, z-1/2'

loop_
_atom_site_label
_atom_site_type_symbol
_atom_site_fract_x
_atom_site_fract_y
_atom_site_fract_z
_atom_site_U_iso_or_equiv
_atom_site_adp_type
_atom_site_occupancy
_atom_site_site_symmetry_order
_atom_site_calc_flag
_atom_site_refinement_flags_posn
_atom_site_refinement_flags_adp
_atom_site_refinement_flags_occupancy
_atom_site_disorder_assembly
_atom_site_disorder_group
O1 O 0.26460(8) 0.28989(9) 0.79158(5) 0.0331(2) Uani 1 1 d . . . . .
C1 C 0.25449(11) 0.23232(13) 0.72092(6) 0.0293(2) Uani 1 1 d . . . . .
O2 O 0.18816(8) 0.10014(9) 0.70808(5) 0.0334(2) Uani 1 1 d . . . . .
C2 C 0.19736(10) 0.35155(13) 0.66441(6) 0.0297(2) Uani 1 1 d . . . . .
C3 C 0.15254(11) 0.31384(14) 0.58985(7) 0.0316(3) Uani 1 1 d . . . . .
H3 H 0.129678 0.218117 0.576722 0.038 Uiso 1 1 calc R U . . .
C4 C 0.14183(10) 0.41778(14) 0.53525(7) 0.0314(3) Uani 1 1 d . . . . .
H4 H 0.110479 0.391189 0.485799 0.038 Uiso 1 1 calc R U . . .
C5 C 0.21511(12) 0.49840(14) 0.68263(7) 0.0341(3) Uani 1 1 d . . . . .
H5 H 0.234183 0.527052 0.731942 0.041 Uiso 1 1 calc R U . . .
C6 C 0.20455(12) 0.60231(14) 0.62771(7) 0.0351(3) Uani 1 1 d . . . . .
H6 H 0.215736 0.700091 0.640688 0.042 Uiso 1 1 calc R U . . .
C7 C 0.17734(10) 0.56230(13) 0.55311(7) 0.0303(3) Uani 1 1 d . . . . .
C8 C 0.21134(11) 0.65570(13) 0.49725(6) 0.0307(3) Uani 1 1 d . . . . .
C9 C 0.16459(11) 0.63419(14) 0.42071(7) 0.0331(3) Uani 1 1 d . . . . .
H9 H 0.092105 0.581979 0.402236 0.040 Uiso 1 1 calc R U . . .
C10 C 0.22474(11) 0.68960(14) 0.37189(7) 0.0320(3) Uani 1 1 d . . . . .
H10 H 0.192063 0.673155 0.321365 0.038 Uiso 1 1 calc R U . . .
C11 C 0.31130(13) 0.74939(15) 0.52129(7) 0.0381(3) Uani 1 1 d . . . . .
H11 H 0.338652 0.775254 0.571025 0.046 Uiso 1 1 calc R U . . .
C12 C 0.37066(13) 0.80468(15) 0.47244(7) 0.0381(3) Uani 1 1 d . . . . .
H12 H 0.437175 0.866934 0.490194 0.046 Uiso 1 1 calc R U . . .
C13 C 0.33332(11) 0.76948(13) 0.39733(7) 0.0293(2) Uani 1 1 d . . . . .
C14 C 0.41945(10) 0.79583(13) 0.35222(6) 0.0290(2) Uani 1 1 d . . . . .
C15 C 0.42682(11) 0.69671(14) 0.29734(7) 0.0321(3) Uani 1 1 d . . . . .
H15 H 0.364119 0.629318 0.279777 0.039 Uiso 1 1 calc R U . . .
C16 C 0.52681(11) 0.69778(14) 0.26873(7) 0.0331(3) Uani 1 1 d . . . . .
H16 H 0.530303 0.630598 0.232486 0.040 Uiso 1 1 calc R U . . .
C17 C 0.50910(11) 0.90441(13) 0.37121(7) 0.0324(3) Uani 1 1 d . . . . .
H17 H 0.501550 0.977857 0.403576 0.039 Uiso 1 1 calc R U . . .
C18 C 0.60940(11) 0.90527(13) 0.34284(7) 0.0312(3) Uani 1 1 d . . . . .
H18 H 0.668474 0.978002 0.356928 0.037 Uiso 1 1 calc R U . . .
C19 C 0.62172(10) 0.79777(13) 0.29348(6) 0.0287(2) Uani 1 1 d . . . . .
C20 C 0.06586(12) 0.10825(16) 0.71586(8) 0.0405(3) Uani 1 1 d . . . . .
H20A H 0.027961 0.200195 0.696589 0.049 Uiso 1 1 calc R U . . .
H20B H 0.068745 0.101401 0.767675 0.049 Uiso 1 1 calc R U . . .
C21 C -0.00660(14) -0.0154(2) 0.67339(10) 0.0591(4) Uani 1 1 d . . . . .
H21A H -0.016766 -0.001781 0.621490 0.089 Uiso 1 1 calc R U . . .
H21B H -0.085786 -0.018924 0.682061 0.089 Uiso 1 1 calc R U . . .
H21C H 0.036197 -0.105142 0.689337 0.089 Uiso 1 1 calc R U . . .
C22 C 0.32739(13) 0.19992(16) 0.85312(7) 0.0417(3) Uani 1 1 d . . . . .
H22A H 0.415037 0.199925 0.858937 0.050 Uiso 1 1 calc R U . . .
H22B H 0.297662 0.100532 0.845210 0.050 Uiso 1 1 calc R U . . .
C23 C 0.30185(15) 0.2623(2) 0.92045(8) 0.0518(4) Uani 1 1 d . . . . .
H23A H 0.215091 0.259332 0.914511 0.078 Uiso 1 1 calc R U . . .
H23B H 0.329894 0.361284 0.926960 0.078 Uiso 1 1 calc R U . . .
H23C H 0.344179 0.206169 0.963118 0.078 Uiso 1 1 calc R U . . .

loop_
_atom_site_aniso_label
_atom_site_aniso_U_11
_atom_site_aniso_U_22
_atom_site_aniso_U_33
_atom_site_aniso_U_23
_atom_site_aniso_U_13
_atom_site_aniso_U_12
O1 0.0360(4) 0.0372(5) 0.0279(4) 0.0028(3) 0.0122(3) 0.0025(4)
C1 0.0281(5) 0.0311(6) 0.0297(6) -0.0009(4) 0.0100(4) -0.0017(4)
O2 0.0272(4) 0.0327(4) 0.0422(5) 0.0018(4) 0.0128(4) -0.0032(3)
C2 0.0268(5) 0.0339(6) 0.0305(6) 0.0011(5) 0.0113(4) 0.0008(4)
C3 0.0273(5) 0.0341(6) 0.0335(6) -0.0022(5) 0.0089(4) -0.0013(5)
C4 0.0257(5) 0.0412(7) 0.0272(5) -0.0012(5) 0.0072(4) 0.0003(5)
C5 0.0407(6) 0.0355(6) 0.0283(6) -0.0006(5) 0.0134(5) 0.0023(5)
C6 0.0436(7) 0.0313(6) 0.0336(6) -0.0014(5) 0.0164(5) 0.0032(5)
C7 0.0263(5) 0.0361(6) 0.0301(6) 0.0025(5) 0.0107(4) 0.0051(4)
C8 0.0289(6) 0.0346(6) 0.0303(6) 0.0022(5) 0.0111(4) 0.0060(5)
C9 0.0232(5) 0.0435(7) 0.0319(6) 0.0045(5) 0.0070(4) 0.0029(5)
C10 0.0253(5) 0.0425(7) 0.0274(6) 0.0034(5) 0.0061(4) 0.0044(5)
C11 0.0453(7) 0.0411(7) 0.0296(6) -0.0040(5) 0.0137(5) -0.0042(6)
C12 0.0418(7) 0.0384(7) 0.0356(7) -0.0048(5) 0.0135(5) -0.0092(5)
C13 0.0291(6) 0.0290(6) 0.0307(6) 0.0032(4) 0.0102(4) 0.0044(4)
C14 0.0272(5) 0.0307(6) 0.0287(6) 0.0043(4) 0.0077(4) 0.0036(4)
C15 0.0286(6) 0.0365(6) 0.0311(6) -0.0020(5) 0.0084(4) -0.0061(5)
C16 0.0328(6) 0.0369(6) 0.0310(6) -0.0055(5) 0.0115(5) -0.0043(5)
C17 0.0362(6) 0.0272(6) 0.0359(6) -0.0025(5) 0.0136(5) 0.0008(5)
C18 0.0306(6) 0.0267(5) 0.0367(6) 0.0006(5) 0.0104(5) -0.0018(4)
C19 0.0269(5) 0.0304(6) 0.0292(6) 0.0024(4) 0.0085(4) 0.0001(4)
C20 0.0288(6) 0.0452(7) 0.0505(8) 0.0050(6) 0.0160(5) -0.0028(5)
C21 0.0384(8) 0.0671(11) 0.0716(11) -0.0052(9) 0.0157(7) -0.0196(7)
C22 0.0438(7) 0.0465(8) 0.0337(7) 0.0081(6) 0.0093(5) 0.0022(6)
C23 0.0552(9) 0.0692(10) 0.0337(7) 0.0086(7) 0.0169(6) -0.0041(8)

loop_
_atom_type_symbol
_atom_type_description
_atom_type_scat_dispersion_real
_atom_type_scat_dispersion_imag
_atom_type_scat_source
C C 0.0033 0.0016 'International Tables Vol C Tables 4.2.6.8 and 6.1.1.4'
H H 0.0000 0.0000 'International Tables Vol C Tables 4.2.6.8 and 6.1.1.4'
O O 0.0106 0.0060 'International Tables Vol C Tables 4.2.6.8 and 6.1.1.4'

loop_
_geom_angle_atom_site_label_1
_geom_angle_atom_site_label_2
_geom_angle_atom_site_label_3
_geom_angle
_geom_angle_site_symmetry_1
_geom_angle_site_symmetry_3
_geom_angle_publ_flag
C1 O1 C22 115.79(10) . . ?
O1 C1 O2 112.33(9) . . ?
O1 C1 C2 106.98(9) . . ?
O1 C1 C19 113.95(10) . 3_666 ?
O2 C1 C2 113.30(10) . . ?
O2 C1 C19 106.64(9) . 3_666 ?
C19 C1 C2 103.43(9) 3_666 . ?
C1 O2 C20 114.89(9) . . ?
C3 C2 C1 118.78(11) . . ?
C5 C2 C1 121.15(11) . . ?
C5 C2 C3 118.33(11) . . ?
C2 C3 H3 119.8 . . ?
C4 C3 C2 120.48(11) . . ?
C4 C3 H3 119.8 . . ?
C3 C4 H4 119.4 . . ?
C3 C4 C7 121.18(11) . . ?
C7 C4 H4 119.4 . . ?
C2 C5 H5 119.8 . . ?
C6 C5 C2 120.46(11) . . ?
C6 C5 H5 119.8 . . ?
C5 C6 H6 119.5 . . ?
C5 C6 C7 121.06(12) . . ?
C7 C6 H6 119.5 . . ?
C4 C7 C8 119.37(11) . . ?
C6 C7 C4 117.12(11) . . ?
C6 C7 C8 122.06(11) . . ?
C9 C8 C7 123.17(11) . . ?
C11 C8 C7 118.53(11) . . ?
C11 C8 C9 117.05(11) . . ?
C8 C9 H9 119.4 . . ?
C10 C9 C8 121.12(12) . . ?
C10 C9 H9 119.4 . . ?
C9 C10 H10 119.4 . . ?
C9 C10 C13 121.22(11) . . ?
C13 C10 H10 119.4 . . ?
C8 C11 H11 119.4 . . ?
C12 C11 C8 121.17(12) . . ?
C12 C11 H11 119.4 . . ?
C11 C12 H12 119.1 . . ?
C11 C12 C13 121.73(12) . . ?
C13 C12 H12 119.1 . . ?
C10 C13 C14 123.35(11) . . ?
C12 C13 C10 116.86(11) . . ?
C12 C13 C14 118.95(11) . . ?
C15 C14 C13 120.36(11) . . ?
C17 C14 C13 121.35(11) . . ?
C17 C14 C15 117.40(11) . . ?
C14 C15 H15 119.6 . . ?
C16 C15 C14 120.76(11) . . ?
C16 C15 H15 119.6 . . ?
C15 C16 H16 119.5 . . ?
C15 C16 C19 121.03(11) . . ?
C19 C16 H16 119.5 . . ?
C14 C17 H17 119.2 . . ?
C18 C17 C14 121.55(11) . . ?
C18 C17 H17 119.2 . . ?
C17 C18 H18 119.9 . . ?
C17 C18 C19 120.26(11) . . ?
C19 C18 H18 119.9 . . ?
C16 C19 C1 118.95(11) . 3_666 ?
C16 C19 C18 118.42(11) . . ?
C18 C19 C1 121.35(11) . 3_666 ?
O2 C20 H20A 110.1 . . ?
O2 C20 H20B 110.1 . . ?
O2 C20 C21 107.79(12) . . ?
H20A C20 H20B 108.5 . . ?
C21 C20 H20A 110.1 . . ?
C21 C20 H20B 110.1 . . ?
C20 C21 H21A 109.5 . . ?
C20 C21 H21B 109.5 . . ?
C20 C21 H21C 109.5 . . ?
H21A C21 H21B 109.5 . . ?
H21A C21 H21C 109.5 . . ?
H21B C21 H21C 109.5 . . ?
O1 C22 H22A 110.3 . . ?
O1 C22 H22B 110.3 . . ?
O1 C22 C23 107.04(12) . . ?
H22A C22 H22B 108.6 . . ?
C23 C22 H22A 110.3 . . ?
C23 C22 H22B 110.3 . . ?
C22 C23 H23A 109.5 . . ?
C22 C23 H23B 109.5 . . ?
C22 C23 H23C 109.5 . . ?
H23A C23 H23B 109.5 . . ?
H23A C23 H23C 109.5 . . ?
H23B C23 H23C 109.5 . . ?

loop_
_geom_bond_atom_site_label_1
_geom_bond_atom_site_label_2
_geom_bond_distance
_geom_bond_site_symmetry_2
_geom_bond_publ_flag
O1 C1 1.4068(14) . ?
O1 C22 1.4362(15) . ?
C1 O2 1.4128(14) . ?
C1 C2 1.5359(17) . ?
C1 C19 1.5322(16) 3_666 ?
O2 C20 1.4403(15) . ?
C2 C3 1.3943(17) . ?
C2 C5 1.3922(18) . ?
C3 H3 0.9300 . ?
C3 C4 1.3834(17) . ?
C4 H4 0.9300 . ?
C4 C7 1.4002(18) . ?
C5 H5 0.9300 . ?
C5 C6 1.3878(17) . ?
C6 H6 0.9300 . ?
C6 C7 1.3996(17) . ?
C7 C8 1.4925(16) . ?
C8 C9 1.4012(17) . ?
C8 C11 1.3929(18) . ?
C9 H9 0.9300 . ?
C9 C10 1.3907(17) . ?
C10 H10 0.9300 . ?
C10 C13 1.3966(17) . ?
C11 H11 0.9300 . ?
C11 C12 1.3846(18) . ?
C12 H12 0.9300 . ?
C12 C13 1.3945(18) . ?
C13 C14 1.4889(16) . ?
C14 C15 1.3987(17) . ?
C14 C17 1.3968(17) . ?
C15 H15 0.9300 . ?
C15 C16 1.3904(17) . ?
C16 H16 0.9300 . ?
C16 C19 1.3910(17) . ?
C17 H17 0.9300 . ?
C17 C18 1.3908(17) . ?
C18 H18 0.9300 . ?
C18 C19 1.3911(17) . ?
C20 H20A 0.9700 . ?
C20 H20B 0.9700 . ?
C20 C21 1.494(2) . ?
C21 H21A 0.9600 . ?
C21 H21B 0.9600 . ?
C21 H21C 0.9600 . ?
C22 H22A 0.9700 . ?
C22 H22B 0.9700 . ?
C22 C23 1.495(2) . ?
C23 H23A 0.9600 . ?
C23 H23B 0.9600 . ?
C23 H23C 0.9600 . ?

loop_
_geom_torsion_atom_site_label_1
_geom_torsion_atom_site_label_2
_geom_torsion_atom_site_label_3
_geom_torsion_atom_site_label_4
_geom_torsion
_geom_torsion_site_symmetry_1
_geom_torsion_site_symmetry_2
_geom_torsion_site_symmetry_3
_geom_torsion_site_symmetry_4
_geom_torsion_publ_flag
O1 C1 O2 C20 57.03(13) . . . . ?
O1 C1 C2 C3 -166.23(10) . . . . ?
O1 C1 C2 C5 29.04(14) . . . . ?
C1 O1 C22 C23 -166.60(11) . . . . ?
C1 O2 C20 C21 158.17(12) . . . . ?
C1 C2 C3 C4 -156.64(11) . . . . ?
C1 C2 C5 C6 156.12(12) . . . . ?
O2 C1 C2 C3 -41.89(14) . . . . ?
O2 C1 C2 C5 153.38(11) . . . . ?
C2 C1 O2 C20 -64.35(13) . . . . ?
C2 C3 C4 C7 1.07(18) . . . . ?
C2 C5 C6 C7 -0.74(19) . . . . ?
C3 C2 C5 C6 -8.68(18) . . . . ?
C3 C4 C7 C6 -10.28(17) . . . . ?
C3 C4 C7 C8 156.24(11) . . . . ?
C4 C7 C8 C9 27.41(17) . . . . ?
C4 C7 C8 C11 -139.42(12) . . . . ?
C5 C2 C3 C4 8.52(17) . . . . ?
C5 C6 C7 C4 10.11(18) . . . . ?
C5 C6 C7 C8 -156.02(12) . . . . ?
C6 C7 C8 C9 -166.75(12) . . . . ?
C6 C7 C8 C11 26.41(17) . . . . ?
C7 C8 C9 C10 -159.30(11) . . . . ?
C7 C8 C11 C12 160.12(12) . . . . ?
C8 C9 C10 C13 -0.47(19) . . . . ?
C8 C11 C12 C13 0.1(2) . . . . ?
C9 C8 C11 C12 -7.51(19) . . . . ?
C9 C10 C13 C12 -6.98(18) . . . . ?
C9 C10 C13 C14 162.38(11) . . . . ?
C10 C13 C14 C15 -27.50(17) . . . . ?
C10 C13 C14 C17 163.61(12) . . . . ?
C11 C8 C9 C10 7.71(18) . . . . ?
C11 C12 C13 C10 7.22(19) . . . . ?
C11 C12 C13 C14 -162.62(12) . . . . ?
C12 C13 C14 C15 141.64(12) . . . . ?
C12 C13 C14 C17 -27.25(17) . . . . ?
C13 C14 C15 C16 -162.78(11) . . . . ?
C13 C14 C17 C18 162.37(11) . . . . ?
C14 C15 C16 C19 -0.41(19) . . . . ?
C14 C17 C18 C19 0.95(19) . . . . ?
C15 C14 C17 C18 -6.84(18) . . . . ?
C15 C16 C19 C1 161.66(11) . . . 3_666 ?
C15 C16 C19 C18 -5.60(18) . . . . ?
C17 C14 C15 C16 6.54(18) . . . . ?
C17 C18 C19 C1 -161.63(11) . . . 3_666 ?
C17 C18 C19 C16 5.31(18) . . . . ?
C19 C1 O2 C20 -177.47(10) 3_666 . . . ?
C19 C1 C2 C3 73.15(13) 3_666 . . . ?
C19 C1 C2 C5 -91.58(13) 3_666 . . . ?
C22 O1 C1 O2 60.94(13) . . . . ?
C22 O1 C1 C2 -174.13(10) . . . . ?
C22 O1 C1 C19 -60.46(13) . . . 3_666 ?
